data_4110113
loop_
_publ_author_name
'Hao Shen'
'Hoi-Shan Chan'
'Zuowei Xie'

_publ_section_title
;
 Reaction of [\s:\h5-(C9H6)C2B9H10]Zr(NMe2)(DME) with Guanidines:
 Metallacarborane-Mediated C-N Bond Cleavage and 1,5-Sigmatropic
 Rearrangement
;
_journal_name_full 'Journal of the American Chemical Society'
_journal_page_first 12934
_journal_page_last 12935
_journal_paper_doi 10.1021/ja0754498
_journal_volume 129
_journal_year 2007
_chemical_formula_sum 'C43 H74 B9 N5 O Zr'
_chemical_formula_weight 865.58
_chemical_name_systematic
; 
 ? 
;
_space_group_IT_number 2
_symmetry_cell_setting triclinic
_symmetry_space_group_name_Hall '-P 1'
_symmetry_space_group_name_H-M 'P -1'
_atom_sites_solution_hydrogens geom
_atom_sites_solution_primary direct
_atom_sites_solution_secondary difmap
_audit_creation_method SHELXL-97
_cell_angle_alpha 109.726(2)
_cell_angle_beta 102.317(2)
_cell_angle_gamma 95.824(3)
_cell_formula_units_Z 2
_cell_length_a 11.4278(14)
_cell_length_b 13.7018(17)
_cell_length_c 17.121(2)
_cell_measurement_temperature 293(2)
_cell_volume 2421.2(5)
_computing_cell_refinement 'BRUKER SMART CCD DIFFRACTOMETER'
_computing_data_collection 'BRUKER SMART CCD DIFFRACTOMETER'
_computing_data_reduction 'BRUKER SMART CCD DIFFRACTOMETER'
_computing_molecular_graphics 'SIEMENS SHELXTL'
_computing_publication_material 'SIEMENS SHELXTL'
_computing_structure_refinement 'SHELXL-97 (Sheldrick, 1997)'
_computing_structure_solution 'SHELXS-97 (Sheldrick, 1990)'
_diffrn_ambient_temperature 293(2)
_diffrn_measured_fraction_theta_full 0.998
_diffrn_measured_fraction_theta_max 0.998
_diffrn_measurement_device_type 'BRUKER SMART CCD DIFFRACTOMETER'
_diffrn_measurement_method 'OMEGA SCAN'
_diffrn_radiation_monochromator graphite
_diffrn_radiation_source 'fine-focus sealed tube'
_diffrn_radiation_type MoK\a
_diffrn_radiation_wavelength 0.71073
_diffrn_reflns_av_R_equivalents 0.0350
_diffrn_reflns_av_sigmaI/netI 0.0747
_diffrn_reflns_limit_h_max 13
_diffrn_reflns_limit_h_min -13
_diffrn_reflns_limit_k_max 16
_diffrn_reflns_limit_k_min -13
_diffrn_reflns_limit_l_max 20
_diffrn_reflns_limit_l_min -20
_diffrn_reflns_number 13341
_diffrn_reflns_theta_full 25.00
_diffrn_reflns_theta_max 25.00
_diffrn_reflns_theta_min 1.31
_exptl_absorpt_coefficient_mu 0.264
_exptl_absorpt_correction_T_max 1.0000
_exptl_absorpt_correction_T_min 0.6588
_exptl_absorpt_correction_type SADABS
_exptl_crystal_colour ORANGE
_exptl_crystal_density_diffrn 1.187
_exptl_crystal_description BLOCK
_exptl_crystal_F_000 920
_exptl_crystal_size_max 0.40
_exptl_crystal_size_mid 0.30
_exptl_crystal_size_min 0.20
_refine_diff_density_max 0.471
_refine_diff_density_min -0.402
_refine_diff_density_rms 0.067
_refine_ls_extinction_method none
_refine_ls_goodness_of_fit_ref 0.994
_refine_ls_hydrogen_treatment riding
_refine_ls_matrix_type full
_refine_ls_number_parameters 532
_refine_ls_number_reflns 8525
_refine_ls_number_restraints 0
_refine_ls_restrained_S_all 0.994
_refine_ls_R_factor_all 0.0884
_refine_ls_R_factor_gt 0.0549
_refine_ls_shift/su_max 0.001
_refine_ls_shift/su_mean 0.000
_refine_ls_structure_factor_coef Fsqd
_refine_ls_weighting_details 'calc w=1/[\s^2^(Fo^2^)+(0.0676P)^2^+1.7891P] where P=(Fo^2^+2Fc^2^)/3'
_refine_ls_weighting_scheme calc
_refine_ls_wR_factor_gt 0.1252
_refine_ls_wR_factor_ref 0.1495
_reflns_number_gt 6047
_reflns_number_total 8525
_reflns_threshold_expression >2sigma(I)
_cod_data_source_file ja0754498si20070721_070318_7.cif
_cod_data_source_block 6c
_cod_database_code 4110113

loop_
_symmetry_equiv_pos_as_xyz
'x, y, z'
'-x, -y, -z'

loop_
_atom_site_label
_atom_site_type_symbol
_atom_site_fract_x
_atom_site_fract_y
_atom_site_fract_z
_atom_site_U_iso_or_equiv
_atom_site_adp_type
_atom_site_occupancy
_atom_site_symmetry_multiplicity
_atom_site_calc_flag
_atom_site_refinement_flags
Zr1 Zr 0.22878(3) 0.26963(3) 0.70117(2) 0.03600(14) Uani 1 1 d .
O1 O 0.3269(4) 0.7807(3) 0.8714(3) 0.0958(13) Uani 1 1 d .
N1 N 0.4464(3) 0.5888(3) 0.8014(2) 0.0491(9) Uani 1 1 d .
H1A H 0.4005 0.6325 0.8196 0.059 Uiso 1 1 calc R
N2 N 0.2884(3) 0.4452(3) 0.7665(2) 0.0423(8) Uani 1 1 d .
N3 N 0.0918(3) 0.2588(3) 0.5865(2) 0.0449(8) Uani 1 1 d .
N4 N 0.0343(3) 0.2427(2) 0.6989(2) 0.0410(8) Uani 1 1 d .
N5 N -0.1213(3) 0.2386(3) 0.5773(2) 0.0608(10) Uani 1 1 d .
C1 C 0.4262(3) 0.2387(3) 0.7125(2) 0.0342(8) Uani 1 1 d .
C2 C 0.4292(3) 0.2959(3) 0.8104(2) 0.0360(9) Uani 1 1 d .
H2 H 0.4493 0.3820 0.8445 0.043 Uiso 1 1 calc R
C11 C 0.4194(3) 0.3050(3) 0.6591(2) 0.0345(8) Uani 1 1 d .
C12 C 0.4508(3) 0.2728(3) 0.5769(2) 0.0360(9) Uani 1 1 d .
C13 C 0.4484(4) 0.1744(3) 0.5147(3) 0.0459(10) Uani 1 1 d .
H13A H 0.4225 0.1124 0.5222 0.055 Uiso 1 1 calc R
C14 C 0.4848(4) 0.1706(4) 0.4428(3) 0.0527(11) Uani 1 1 d .
H14A H 0.4819 0.1051 0.4012 0.063 Uiso 1 1 calc R
C15 C 0.5259(4) 0.2616(4) 0.4299(3) 0.0553(12) Uani 1 1 d .
H15A H 0.5509 0.2562 0.3806 0.066 Uiso 1 1 calc R
C16 C 0.5296(4) 0.3591(4) 0.4894(3) 0.0494(11) Uani 1 1 d .
H16A H 0.5568 0.4201 0.4809 0.059 Uiso 1 1 calc R
C17 C 0.4917(3) 0.3654(3) 0.5636(2) 0.0385(9) Uani 1 1 d .
C18 C 0.4852(4) 0.4542(3) 0.6347(2) 0.0390(9) Uani 1 1 d .
H18A H 0.5059 0.5244 0.6410 0.047 Uiso 1 1 calc R
C19 C 0.4438(3) 0.4202(3) 0.6922(2) 0.0330(8) Uani 1 1 d .
C20 C 0.3918(4) 0.4875(3) 0.7579(2) 0.0372(9) Uani 1 1 d .
C21 C 0.5767(4) 0.6328(3) 0.8212(3) 0.0498(11) Uani 1 1 d .
H21A H 0.6132 0.5807 0.7838 0.060 Uiso 1 1 calc R
C22 C 0.5974(7) 0.7319(5) 0.8048(5) 0.118(3) Uani 1 1 d .
H22A H 0.5572 0.7832 0.8383 0.141 Uiso 1 1 calc R
H22B H 0.5618 0.7179 0.7444 0.141 Uiso 1 1 calc R
C23 C 0.7319(8) 0.7769(7) 0.8282(7) 0.155(4) Uani 1 1 d .
H23A H 0.7703 0.7287 0.7902 0.186 Uiso 1 1 calc R
H23B H 0.7423 0.8434 0.8196 0.186 Uiso 1 1 calc R
C24 C 0.7933(8) 0.7947(7) 0.9192(6) 0.164(5) Uani 1 1 d .
H24A H 0.8801 0.8200 0.9310 0.197 Uiso 1 1 calc R
H24B H 0.7608 0.8480 0.9576 0.197 Uiso 1 1 calc R
C25 C 0.7735(6) 0.6943(8) 0.9349(4) 0.134(3) Uani 1 1 d .
H25A H 0.8100 0.7075 0.9949 0.161 Uiso 1 1 calc R
H25B H 0.8130 0.6433 0.9003 0.161 Uiso 1 1 calc R
C26 C 0.6372(5) 0.6493(5) 0.9119(3) 0.0867(18) Uani 1 1 d .
H26A H 0.6263 0.5826 0.9200 0.104 Uiso 1 1 calc R
H26B H 0.5992 0.6976 0.9501 0.104 Uiso 1 1 calc R
C31 C 0.2257(5) 0.5067(5) 0.8288(3) 0.0837(18) Uani 1 1 d .
H31 H 0.2714 0.5768 0.8401 0.100 Uiso 1 1 calc R
C32 C 0.1087(6) 0.5231(5) 0.7915(4) 0.094(2) Uani 1 1 d .
H32A H 0.0598 0.4549 0.7531 0.113 Uiso 1 1 calc R
H32B H 0.1196 0.5645 0.7567 0.113 Uiso 1 1 calc R
C33 C 0.0384(6) 0.5760(6) 0.8514(4) 0.107(2) Uani 1 1 d .
H33A H 0.0494 0.6498 0.8581 0.129 Uiso 1 1 calc R
H33B H -0.0473 0.5458 0.8240 0.129 Uiso 1 1 calc R
C34 C 0.0640(10) 0.5721(8) 0.9322(6) 0.161(4) Uani 1 1 d .
H34A H 0.0086 0.5119 0.9297 0.193 Uiso 1 1 calc R
H34B H 0.0436 0.6347 0.9701 0.193 Uiso 1 1 calc R
C35 C 0.1879(7) 0.5647(6) 0.9741(4) 0.108(2) Uani 1 1 d .
H35A H 0.1816 0.5277 1.0128 0.130 Uiso 1 1 calc R
H35B H 0.2332 0.6356 1.0088 0.130 Uiso 1 1 calc R
C36 C 0.2615(7) 0.5086(5) 0.9130(4) 0.106(2) Uani 1 1 d .
H36A H 0.3465 0.5428 0.9376 0.127 Uiso 1 1 calc R
H36B H 0.2559 0.4364 0.9103 0.127 Uiso 1 1 calc R
C41 C -0.0515(3) 0.1937(3) 0.7345(3) 0.0449(10) Uani 1 1 d .
H41A H -0.1221 0.2289 0.7325 0.054 Uiso 1 1 calc R
C42 C -0.0986(4) 0.0766(3) 0.6812(3) 0.0565(12) Uani 1 1 d .
H42A H -0.0304 0.0399 0.6793 0.068 Uiso 1 1 calc R
H42B H -0.1394 0.0677 0.6228 0.068 Uiso 1 1 calc R
C43 C -0.1874(4) 0.0286(4) 0.7196(4) 0.0660(14) Uani 1 1 d .
H43A H -0.2598 0.0597 0.7154 0.079 Uiso 1 1 calc R
H43B H -0.2119 -0.0467 0.6867 0.079 Uiso 1 1 calc R
C44 C -0.1306(5) 0.0468(4) 0.8125(4) 0.0715(15) Uani 1 1 d .
H44A H -0.0630 0.0095 0.8162 0.086 Uiso 1 1 calc R
H44B H -0.1904 0.0187 0.8358 0.086 Uiso 1 1 calc R
C45 C -0.0851(4) 0.1632(4) 0.8652(3) 0.0646(13) Uani 1 1 d .
H45A H -0.0453 0.1725 0.9239 0.078 Uiso 1 1 calc R
H45B H -0.1538 0.1993 0.8662 0.078 Uiso 1 1 calc R
C46 C 0.0040(4) 0.2115(3) 0.8280(3) 0.0525(11) Uani 1 1 d .
H46A H 0.0282 0.2867 0.8611 0.063 Uiso 1 1 calc R
H46B H 0.0766 0.1805 0.8326 0.063 Uiso 1 1 calc R
C51 C 0.0820(4) 0.2990(4) 0.5156(3) 0.0511(11) Uani 1 1 d .
H51A H -0.0035 0.3032 0.4950 0.061 Uiso 1 1 calc R
C52 C 0.1196(5) 0.2248(4) 0.4408(3) 0.0708(14) Uani 1 1 d .
H52A H 0.0674 0.1559 0.4195 0.085 Uiso 1 1 calc R
H52B H 0.2028 0.2167 0.4606 0.085 Uiso 1 1 calc R
C53 C 0.1105(7) 0.2668(5) 0.3679(3) 0.094(2) Uani 1 1 d .
H53A H 0.1390 0.2197 0.3224 0.112 Uiso 1 1 calc R
H53B H 0.0258 0.2679 0.3442 0.112 Uiso 1 1 calc R
C54 C 0.1851(6) 0.3766(6) 0.3989(4) 0.092(2) Uani 1 1 d .
H54A H 0.2709 0.3744 0.4167 0.111 Uiso 1 1 calc R
H54B H 0.1733 0.4026 0.3521 0.111 Uiso 1 1 calc R
C55 C 0.1485(5) 0.4500(5) 0.4728(3) 0.0753(15) Uani 1 1 d .
H55A H 0.0654 0.4583 0.4532 0.090 Uiso 1 1 calc R
H55B H 0.2010 0.5188 0.4940 0.090 Uiso 1 1 calc R
C56 C 0.1576(5) 0.4082(4) 0.5459(3) 0.0593(12) Uani 1 1 d .
H56A H 0.2422 0.4064 0.5692 0.071 Uiso 1 1 calc R
H56B H 0.1300 0.4559 0.5917 0.071 Uiso 1 1 calc R
C61 C -0.0019(4) 0.2462(3) 0.6197(3) 0.0421(9) Uani 1 1 d .
C62 C -0.1717(5) 0.1699(5) 0.4870(3) 0.0877(18) Uani 1 1 d .
H62A H -0.1078 0.1411 0.4640 0.132 Uiso 1 1 calc R
H62B H -0.2077 0.2100 0.4550 0.132 Uiso 1 1 calc R
H62C H -0.2329 0.1134 0.4826 0.132 Uiso 1 1 calc R
C63 C -0.2070(5) 0.2911(5) 0.6214(4) 0.0846(17) Uani 1 1 d .
H63A H -0.1645 0.3347 0.6797 0.127 Uiso 1 1 calc R
H63B H -0.2701 0.2389 0.6211 0.127 Uiso 1 1 calc R
H63C H -0.2427 0.3341 0.5923 0.127 Uiso 1 1 calc R
C71 C 0.2589(11) 0.8104(6) 0.8086(5) 0.138(4) Uani 1 1 d .
H71A H 0.2153 0.7484 0.7588 0.166 Uiso 1 1 calc R
H71B H 0.3121 0.8533 0.7905 0.166 Uiso 1 1 calc R
C72 C 0.1748(9) 0.8693(9) 0.8452(9) 0.159(4) Uani 1 1 d .
H72A H 0.0951 0.8248 0.8283 0.191 Uiso 1 1 calc R
H72B H 0.1668 0.9282 0.8264 0.191 Uiso 1 1 calc R
C73 C 0.2253(12) 0.9065(7) 0.9373(8) 0.157(4) Uani 1 1 d .
H73A H 0.1697 0.8801 0.9644 0.188 Uiso 1 1 calc R
H73B H 0.2428 0.9831 0.9623 0.188 Uiso 1 1 calc R
C74 C 0.3380(9) 0.8638(6) 0.9472(5) 0.134(3) Uani 1 1 d .
H74A H 0.4079 0.9177 0.9583 0.161 Uiso 1 1 calc R
H74B H 0.3489 0.8397 0.9949 0.161 Uiso 1 1 calc R
B3 B 0.3263(4) 0.2307(4) 0.8394(3) 0.0387(10) Uani 1 1 d .
H3 H 0.2767 0.2670 0.8868 0.046 Uiso 1 1 calc R
B4 B 0.2612(4) 0.1129(4) 0.7511(3) 0.0441(11) Uani 1 1 d .
H4 H 0.1701 0.0697 0.7427 0.053 Uiso 1 1 calc R
B5 B 0.3274(4) 0.1224(3) 0.6696(3) 0.0416(11) Uani 1 1 d .
H5 H 0.2766 0.0807 0.6017 0.050 Uiso 1 1 calc R
B6 B 0.5526(4) 0.2400(4) 0.7901(3) 0.0441(11) Uani 1 1 d .
H6 H 0.6458 0.2822 0.8023 0.053 Uiso 1 1 calc R
B7 B 0.4873(5) 0.2314(4) 0.8736(3) 0.0474(12) Uani 1 1 d .
H7 H 0.5394 0.2682 0.9416 0.057 Uiso 1 1 calc R
B8 B 0.3823(5) 0.1121(4) 0.8352(3) 0.0480(12) Uani 1 1 d .
H8 H 0.3667 0.0706 0.8781 0.058 Uiso 1 1 calc R
B9 B 0.3817(5) 0.0433(4) 0.7261(3) 0.0471(12) Uani 1 1 d .
H9 H 0.3656 -0.0434 0.6972 0.056 Uiso 1 1 calc R
B10 B 0.4858(4) 0.1248(4) 0.6982(3) 0.0442(11) Uani 1 1 d .
H10 H 0.5362 0.0922 0.6503 0.053 Uiso 1 1 calc R
B11 B 0.5217(5) 0.1179(4) 0.8021(3) 0.0514(13) Uani 1 1 d .
H11 H 0.5959 0.0793 0.8226 0.062 Uiso 1 1 calc R

loop_
_atom_site_aniso_label
_atom_site_aniso_U_11
_atom_site_aniso_U_22
_atom_site_aniso_U_33
_atom_site_aniso_U_23
_atom_site_aniso_U_13
_atom_site_aniso_U_12
Zr1 0.0282(2) 0.0437(2) 0.0381(2) 0.01720(17) 0.00887(16) 0.00759(15)
O1 0.140(4) 0.063(2) 0.085(3) 0.029(2) 0.023(3) 0.030(2)
N1 0.053(2) 0.0387(19) 0.053(2) 0.0085(16) 0.0200(18) 0.0124(16)
N2 0.0373(19) 0.053(2) 0.0375(19) 0.0138(15) 0.0141(16) 0.0108(16)
N3 0.038(2) 0.060(2) 0.0398(19) 0.0212(16) 0.0106(16) 0.0151(16)
N4 0.0298(18) 0.0463(19) 0.047(2) 0.0176(15) 0.0100(16) 0.0062(14)
N5 0.032(2) 0.084(3) 0.061(3) 0.026(2) 0.0032(19) 0.0102(19)
C1 0.027(2) 0.044(2) 0.032(2) 0.0135(16) 0.0080(16) 0.0098(16)
C2 0.032(2) 0.046(2) 0.032(2) 0.0169(17) 0.0072(17) 0.0077(17)
C11 0.030(2) 0.040(2) 0.035(2) 0.0154(16) 0.0090(17) 0.0060(16)
C12 0.028(2) 0.047(2) 0.032(2) 0.0131(17) 0.0071(17) 0.0099(17)
C13 0.043(3) 0.047(2) 0.043(2) 0.0093(19) 0.012(2) 0.0106(19)
C14 0.054(3) 0.059(3) 0.037(2) 0.004(2) 0.014(2) 0.021(2)
C15 0.059(3) 0.083(3) 0.033(2) 0.023(2) 0.022(2) 0.031(3)
C16 0.053(3) 0.068(3) 0.043(2) 0.032(2) 0.021(2) 0.022(2)
C17 0.037(2) 0.049(2) 0.035(2) 0.0190(18) 0.0122(18) 0.0166(18)
C18 0.043(2) 0.041(2) 0.038(2) 0.0197(17) 0.0125(19) 0.0076(18)
C19 0.033(2) 0.036(2) 0.0299(19) 0.0110(15) 0.0088(16) 0.0073(16)
C20 0.040(2) 0.042(2) 0.033(2) 0.0176(17) 0.0105(18) 0.0108(18)
C21 0.055(3) 0.048(2) 0.039(2) 0.0058(18) 0.019(2) -0.003(2)
C22 0.124(6) 0.088(5) 0.148(7) 0.074(5) 0.019(5) -0.018(4)
C23 0.143(8) 0.122(6) 0.196(10) 0.082(7) 0.036(7) -0.051(6)
C24 0.127(8) 0.152(8) 0.123(7) -0.037(6) 0.043(6) -0.076(6)
C25 0.060(4) 0.245(11) 0.067(4) 0.033(5) 0.015(3) -0.014(5)
C26 0.055(3) 0.141(5) 0.065(4) 0.044(4) 0.017(3) 0.000(3)
C31 0.054(3) 0.132(5) 0.046(3) 0.003(3) 0.024(3) 0.016(3)
C32 0.111(5) 0.121(5) 0.086(4) 0.044(4) 0.060(4) 0.080(4)
C33 0.086(5) 0.128(6) 0.097(5) 0.005(4) 0.052(4) 0.040(4)
C34 0.218(11) 0.203(9) 0.145(8) 0.085(7) 0.134(9) 0.149(9)
C35 0.111(6) 0.139(6) 0.061(4) 0.009(4) 0.049(4) 0.002(5)
C36 0.179(7) 0.118(5) 0.056(4) 0.037(3) 0.066(4) 0.091(5)
C41 0.024(2) 0.050(2) 0.061(3) 0.021(2) 0.014(2) 0.0064(18)
C42 0.039(3) 0.051(3) 0.068(3) 0.012(2) 0.013(2) 0.000(2)
C43 0.041(3) 0.051(3) 0.103(4) 0.026(3) 0.019(3) 0.001(2)
C44 0.056(3) 0.067(3) 0.111(5) 0.050(3) 0.033(3) 0.010(3)
C45 0.054(3) 0.077(3) 0.074(3) 0.035(3) 0.029(3) 0.012(3)
C46 0.045(3) 0.056(3) 0.056(3) 0.018(2) 0.020(2) 0.002(2)
C51 0.039(2) 0.077(3) 0.041(2) 0.027(2) 0.006(2) 0.019(2)
C52 0.088(4) 0.080(4) 0.043(3) 0.018(2) 0.018(3) 0.027(3)
C53 0.121(6) 0.127(6) 0.042(3) 0.033(3) 0.029(3) 0.043(5)
C54 0.101(5) 0.139(6) 0.075(4) 0.069(4) 0.039(4) 0.051(5)
C55 0.080(4) 0.098(4) 0.066(3) 0.049(3) 0.022(3) 0.030(3)
C56 0.060(3) 0.070(3) 0.055(3) 0.030(2) 0.015(2) 0.022(3)
C61 0.032(2) 0.044(2) 0.043(2) 0.0109(18) 0.0023(19) 0.0070(17)
C62 0.057(4) 0.106(5) 0.071(4) 0.021(3) -0.012(3) -0.009(3)
C63 0.046(3) 0.125(5) 0.103(5) 0.058(4) 0.023(3) 0.042(3)
C71 0.233(12) 0.084(5) 0.089(5) 0.044(4) 0.016(6) 0.012(6)
C72 0.128(8) 0.119(8) 0.253(14) 0.110(9) 0.033(9) 0.012(6)
C73 0.250(14) 0.094(6) 0.175(10) 0.055(7) 0.131(10) 0.062(7)
C74 0.202(10) 0.072(5) 0.100(6) 0.020(4) -0.002(6) 0.033(5)
B3 0.033(2) 0.052(3) 0.039(3) 0.023(2) 0.013(2) 0.012(2)
B4 0.040(3) 0.044(3) 0.055(3) 0.026(2) 0.016(2) 0.007(2)
B5 0.042(3) 0.035(2) 0.044(3) 0.009(2) 0.014(2) 0.006(2)
B6 0.029(3) 0.059(3) 0.048(3) 0.025(2) 0.008(2) 0.011(2)
B7 0.042(3) 0.065(3) 0.042(3) 0.028(2) 0.010(2) 0.014(2)
B8 0.041(3) 0.062(3) 0.052(3) 0.034(3) 0.013(2) 0.010(2)
B9 0.049(3) 0.043(3) 0.056(3) 0.024(2) 0.016(2) 0.011(2)
B10 0.036(3) 0.050(3) 0.055(3) 0.025(2) 0.015(2) 0.019(2)
B11 0.042(3) 0.065(3) 0.062(3) 0.036(3) 0.017(3) 0.021(2)

loop_
_atom_type_symbol
_atom_type_description
_atom_type_scat_dispersion_real
_atom_type_scat_dispersion_imag
_atom_type_scat_source
C C 0.0033 0.0016 'International Tables Vol C Tables 4.2.6.8 and 6.1.1.4'
H H 0.0000 0.0000 'International Tables Vol C Tables 4.2.6.8 and 6.1.1.4'
B B 0.0013 0.0007 'International Tables Vol C Tables 4.2.6.8 and 6.1.1.4'
N N 0.0061 0.0033 'International Tables Vol C Tables 4.2.6.8 and 6.1.1.4'
Zr Zr -2.9673 0.5597 'International Tables Vol C Tables 4.2.6.8 and 6.1.1.4'
O O 0.0106 0.0060 'International Tables Vol C Tables 4.2.6.8 and 6.1.1.4'

loop_
_geom_angle_atom_site_label_1
_geom_angle_atom_site_label_2
_geom_angle_atom_site_label_3
_geom_angle
N3 Zr1 N4 61.13(12)
N3 Zr1 N2 100.81(12)
N4 Zr1 N2 103.70(11)
N3 Zr1 C1 128.38(12)
N4 Zr1 C1 158.26(12)
N2 Zr1 C1 93.86(12)
N3 Zr1 B5 110.11(15)
N4 Zr1 B5 118.49(14)
N2 Zr1 B5 135.86(14)
C1 Zr1 B5 42.15(14)
N3 Zr1 C11 100.60(12)
N4 Zr1 C11 161.67(12)
N2 Zr1 C11 76.89(11)
C1 Zr1 C11 35.81(12)
B5 Zr1 C11 67.24(14)
N3 Zr1 C2 163.29(11)
N4 Zr1 C2 135.46(12)
N2 Zr1 C2 75.09(12)
C1 Zr1 C2 37.79(12)
B5 Zr1 C2 66.18(15)
C11 Zr1 C2 62.74(12)
N3 Zr1 B4 124.55(14)
N4 Zr1 B4 90.48(14)
N2 Zr1 B4 133.28(14)
C1 Zr1 B4 68.00(14)
B5 Zr1 B4 41.14(15)
C11 Zr1 B4 102.46(13)
C2 Zr1 B4 64.35(14)
N3 Zr1 C61 30.39(12)
N4 Zr1 C61 30.76(12)
N2 Zr1 C61 103.49(12)
C1 Zr1 C61 154.56(13)
B5 Zr1 C61 119.20(14)
C11 Zr1 C61 130.93(13)
C2 Zr1 C61 166.01(12)
B4 Zr1 C61 110.26(14)
N3 Zr1 B3 158.26(13)
N4 Zr1 B3 100.21(13)
N2 Zr1 B3 94.25(13)
C1 Zr1 B3 65.30(13)
B5 Zr1 B3 67.30(15)
C11 Zr1 B3 98.01(13)
C2 Zr1 B3 37.36(12)
B4 Zr1 B3 39.09(15)
C61 Zr1 B3 130.35(13)
C74 O1 C71 104.1(5)
C20 N1 C21 126.7(3)
C20 N2 C31 121.7(4)
C20 N2 Zr1 117.0(2)
C31 N2 Zr1 120.4(3)
C61 N3 C51 121.9(3)
C61 N3 Zr1 93.9(2)
C51 N3 Zr1 138.3(3)
C61 N4 C41 120.9(3)
C61 N4 Zr1 92.6(2)
C41 N4 Zr1 141.9(3)
C61 N5 C62 121.3(4)
C61 N5 C63 122.2(4)
C62 N5 C63 116.3(4)
C11 C1 C2 116.7(3)
C11 C1 B5 115.9(3)
C2 C1 B5 110.1(3)
C11 C1 B10 128.5(3)
C2 C1 B10 110.3(3)
B5 C1 B10 62.2(3)
C11 C1 B6 126.7(3)
C2 C1 B6 62.1(2)
B5 C1 B6 112.8(3)
B10 C1 B6 61.2(3)
C11 C1 Zr1 78.4(2)
C2 C1 Zr1 78.56(19)
B5 C1 Zr1 70.6(2)
B10 C1 Zr1 132.3(2)
B6 C1 Zr1 139.5(2)
C1 C2 B3 111.9(3)
C1 C2 B7 113.5(3)
B3 C2 B7 65.2(3)
C1 C2 B6 63.3(2)
B3 C2 B6 117.7(3)
B7 C2 B6 63.0(3)
C1 C2 Zr1 63.65(18)
B3 C2 Zr1 74.8(2)
B7 C2 Zr1 135.3(3)
B6 C2 Zr1 126.1(2)
C12 C11 C19 105.3(3)
C12 C11 C1 122.4(3)
C19 C11 C1 125.5(3)
C12 C11 Zr1 133.3(3)
C19 C11 Zr1 100.7(2)
C1 C11 Zr1 65.80(18)
C13 C12 C17 118.9(3)
C13 C12 C11 133.4(4)
C17 C12 C11 107.7(3)
C14 C13 C12 119.2(4)
C13 C14 C15 122.0(4)
C16 C15 C14 120.4(4)
C15 C16 C17 118.9(4)
C16 C17 C12 120.7(4)
C16 C17 C18 131.0(4)
C12 C17 C18 108.3(3)
C19 C18 C17 109.4(3)
C18 C19 C11 109.2(3)
C18 C19 C20 122.7(3)
C11 C19 C20 124.7(3)
N2 C20 N1 123.7(3)
N2 C20 C19 117.1(3)
N1 C20 C19 119.0(3)
N1 C21 C22 112.4(5)
N1 C21 C26 109.5(3)
C22 C21 C26 111.1(5)
C21 C22 C23 111.2(6)
C24 C23 C22 112.0(7)
C25 C24 C23 110.1(6)
C24 C25 C26 110.7(7)
C21 C26 C25 111.1(4)
C36 C31 C32 123.4(5)
C36 C31 N2 116.8(5)
C32 C31 N2 115.4(4)
C31 C32 C33 117.1(6)
C34 C33 C32 118.6(6)
C33 C34 C35 120.3(7)
C34 C35 C36 115.5(6)
C31 C36 C35 115.9(6)
N4 C41 C46 111.5(3)
N4 C41 C42 112.3(3)
C46 C41 C42 111.0(4)
C41 C42 C43 110.9(4)
C44 C43 C42 111.5(4)
C43 C44 C45 111.0(4)
C44 C45 C46 111.1(4)
C41 C46 C45 111.5(4)
N3 C51 C56 111.5(3)
N3 C51 C52 111.2(4)
C56 C51 C52 109.9(4)
C51 C52 C53 111.2(4)
C54 C53 C52 111.6(5)
C55 C54 C53 110.7(5)
C54 C55 C56 111.3(4)
C51 C56 C55 111.7(4)
N3 C61 N4 112.3(3)
N3 C61 N5 123.2(4)
N4 C61 N5 124.4(4)
N3 C61 Zr1 55.7(2)
N4 C61 Zr1 56.65(19)
N5 C61 Zr1 177.4(3)
O1 C71 C72 107.4(7)
C71 C72 C73 105.6(9)
C72 C73 C74 103.8(8)
O1 C74 C73 107.1(7)
C2 B3 B4 106.4(3)
C2 B3 B8 103.5(3)
B4 B3 B8 60.1(3)
C2 B3 B7 58.1(2)
B4 B3 B7 107.6(3)
B8 B3 B7 58.5(3)
C2 B3 Zr1 67.84(19)
B4 B3 Zr1 69.1(2)
B8 B3 Zr1 123.5(3)
B7 B3 Zr1 122.5(2)
B3 B4 B5 105.0(3)
B3 B4 B8 61.0(3)
B5 B4 B8 106.2(3)
B3 B4 B9 108.0(3)
B5 B4 B9 59.2(3)
B8 B4 B9 59.9(3)
B3 B4 Zr1 71.8(2)
B5 B4 Zr1 62.5(2)
B8 B4 Zr1 126.6(3)
B9 B4 Zr1 119.2(3)
C1 B5 B9 107.2(3)
C1 B5 B4 106.4(3)
B9 B5 B4 61.5(3)
C1 B5 B10 60.1(2)
B9 B5 B10 61.3(3)
B4 B5 B10 111.1(4)
C1 B5 Zr1 67.24(19)
B9 B5 Zr1 134.4(3)
B4 B5 Zr1 76.4(2)
B10 B5 Zr1 126.8(3)
C2 B6 C1 54.6(2)
C2 B6 B11 103.2(3)
C1 B6 B11 104.5(3)
C2 B6 B10 102.8(3)
C1 B6 B10 59.2(2)
B11 B6 B10 60.5(3)
C2 B6 B7 57.7(2)
C1 B6 B7 102.2(3)
B11 B6 B7 59.8(3)
B10 B6 B7 107.5(3)
C2 B7 B8 103.8(3)
C2 B7 B11 104.3(3)
B8 B7 B11 61.6(3)
C2 B7 B6 59.3(2)
B8 B7 B6 109.3(4)
B11 B7 B6 59.6(3)
C2 B7 B3 56.6(2)
B8 B7 B3 60.4(3)
B11 B7 B3 108.7(4)
B6 B7 B3 107.4(3)
B7 B8 B4 108.8(3)
B7 B8 B9 107.5(3)
B4 B8 B9 60.7(3)
B7 B8 B3 61.2(3)
B4 B8 B3 58.9(3)
B9 B8 B3 106.9(3)
B7 B8 B11 59.4(3)
B4 B8 B11 108.5(3)
B9 B8 B11 59.6(3)
B3 B8 B11 107.7(3)
B5 B9 B11 106.6(3)
B5 B9 B8 105.9(3)
B11 B9 B8 60.8(3)
B5 B9 B10 59.6(3)
B11 B9 B10 59.5(3)
B8 B9 B10 107.7(3)
B5 B9 B4 59.3(3)
B11 B9 B4 108.4(3)
B8 B9 B4 59.4(3)
B10 B9 B4 107.9(3)
C1 B10 B6 59.6(2)
C1 B10 B5 57.7(2)
B6 B10 B5 107.7(3)
C1 B10 B11 104.3(3)
B6 B10 B11 59.7(3)
B5 B10 B11 106.5(3)
C1 B10 B9 103.6(3)
B6 B10 B9 108.0(3)
B5 B10 B9 59.1(3)
B11 B10 B9 59.9(3)
B6 B11 B7 60.6(3)
B6 B11 B10 59.8(3)
B7 B11 B10 107.6(3)
B6 B11 B9 108.7(3)
B7 B11 B9 107.1(3)
B10 B11 B9 60.6(3)
B6 B11 B8 107.9(3)
B7 B11 B8 58.9(3)
B10 B11 B8 107.6(3)
B9 B11 B8 59.6(3)

loop_
_geom_bond_atom_site_label_1
_geom_bond_atom_site_label_2
_geom_bond_distance
Zr1 N3 2.185(3)
Zr1 N4 2.205(3)
Zr1 N2 2.242(3)
Zr1 C1 2.317(4)
Zr1 B5 2.370(5)
Zr1 C11 2.488(4)
Zr1 C2 2.534(4)
Zr1 B4 2.597(5)
Zr1 C61 2.638(4)
Zr1 B3 2.641(4)
O1 C74 1.378(8)
O1 C71 1.389(9)
N1 C20 1.341(5)
N1 C21 1.469(5)
N2 C20 1.322(5)
N2 C31 1.484(5)
N3 C61 1.337(5)
N3 C51 1.481(5)
N4 C61 1.350(5)
N4 C41 1.477(5)
N5 C61 1.377(5)
N5 C62 1.461(6)
N5 C63 1.462(6)
C1 C11 1.486(5)
C1 C2 1.584(5)
C1 B5 1.686(6)
C1 B10 1.729(6)
C1 B6 1.736(6)
C2 B3 1.660(5)
C2 B7 1.688(6)
C2 B6 1.717(6)
C11 C12 1.460(5)
C11 C19 1.460(5)
C12 C13 1.401(5)
C12 C17 1.415(5)
C13 C14 1.368(6)
C14 C15 1.391(6)
C15 C16 1.369(6)
C16 C17 1.407(5)
C17 C18 1.422(5)
C18 C19 1.368(5)
C19 C20 1.472(5)
C21 C22 1.484(7)
C21 C26 1.488(7)
C22 C23 1.511(10)
C23 C24 1.492(11)
C24 C25 1.491(12)
C25 C26 1.531(8)
C31 C36 1.404(7)
C31 C32 1.427(8)
C32 C33 1.480(7)
C33 C34 1.372(10)
C34 C35 1.475(11)
C35 C36 1.534(7)
C41 C46 1.514(6)
C41 C42 1.525(6)
C42 C43 1.528(6)
C43 C44 1.508(7)
C44 C45 1.512(7)
C45 C46 1.519(6)
C51 C56 1.508(6)
C51 C52 1.517(6)
C52 C53 1.531(7)
C53 C54 1.510(8)
C54 C55 1.496(7)
C55 C56 1.533(6)
C71 C72 1.429(12)
C72 C73 1.446(12)
C73 C74 1.468(12)
B3 B4 1.753(7)
B3 B8 1.791(7)
B3 B7 1.806(7)
B4 B5 1.758(6)
B4 B8 1.775(7)
B4 B9 1.797(7)
B5 B9 1.757(7)
B5 B10 1.765(7)
B6 B11 1.763(7)
B6 B10 1.765(7)
B6 B7 1.780(7)
B7 B8 1.756(7)
B7 B11 1.766(7)
B8 B9 1.783(7)
B8 B11 1.804(7)
B9 B11 1.783(7)
B9 B10 1.797(6)
B10 B11 1.777(7)
